data_7129266
loop_
_publ_author_name
'Jin, Guo-Xia'
'Wang, Teng'
'Yue, Tai-Xing'
'Wang, Xiaokang'
'Dai, Fangna'
'Wu, Xiang-Wen'
'Liu, Qi-Kui'
'Ma, Jian-ping'

_publ_section_title
;
 Cd-MOF: Specific adsorption selectivity for linear alkyne (propyne,
 2-butyne and phenylacetylene) molecules
;
_journal_name_full 'Chemical Communications'
_journal_paper_doi 10.1039/D1CC05316G
_journal_year 2021
_chemical_absolute_configuration ad
_chemical_formula_moiety '2(C4 H6), 0.25(C192 H144 Cd4 N48), 2(Cl O4)'
_chemical_formula_sum 'C56 H48 Cd Cl2 N12 O8'
_chemical_formula_weight 1200.36
_space_group_crystal_system tetragonal
_space_group_IT_number 96
_space_group_name_Hall 'P 4nw 2abw'
_space_group_name_H-M_alt 'P 43 21 2'
_atom_sites_solution_hydrogens geom
_atom_sites_solution_primary direct
_atom_sites_solution_secondary difmap
_audit_creation_date 2021-11-02
_audit_creation_method
;
  Olex2 1.2
  (compiled Apr 23 2013 17:54:37, GUI svn.r4466)
;
_audit_update_record
;
2021-11-05 deposited with the CCDC.	2021-11-16 downloaded from the CCDC.
;
_cell_angle_alpha 90.00
_cell_angle_beta 90.00
_cell_angle_gamma 90.00
_cell_formula_units_Z 4
_cell_length_a 15.8898(3)
_cell_length_b 15.8898(3)
_cell_length_c 21.4310(7)
_cell_measurement_reflns_used 4232
_cell_measurement_temperature 173.01(10)
_cell_measurement_theta_max 69.9660
_cell_measurement_theta_min 4.4180
_cell_volume 5411.0(2)
_computing_cell_refinement 'CrysAlisPro 1.171.40.53 (Rigaku OD, 2019)'
_computing_data_collection 'CrysAlisPro 1.171.40.53 (Rigaku OD, 2019)'
_computing_data_reduction 'CrysAlisPro 1.171.40.53 (Rigaku OD, 2019)'
_computing_molecular_graphics
;
O. V. Dolomanov, L. J. Bourhis, R. J. Gildea, J. A. K. Howard and H. Puschmann,
OLEX2: a complete structure solution, refinement and analysis program.
J. Appl. Cryst. (2009). 42, 339-341.
;
_computing_publication_material
;
O. V. Dolomanov, L. J. Bourhis, R. J. Gildea, J. A. K. Howard and H. Puschmann,
OLEX2: a complete structure solution, refinement and analysis program.
J. Appl. Cryst. (2009). 42, 339-341.
;
_computing_structure_refinement
;
XL, G.M. Sheldrick, Acta Cryst.
(2008). A64, 112-122
;
_computing_structure_solution
;
XS, G.M. Sheldrick, Acta Cryst.
(2008). A64, 112-122
;
_diffrn_ambient_environment N~2~
_diffrn_ambient_temperature 173.01(10)
_diffrn_detector 'CCD plate'
_diffrn_detector_area_resol_mean 16.0793
_diffrn_detector_type Eos
_diffrn_measured_fraction_theta_full 0.9986
_diffrn_measured_fraction_theta_max 0.9727
_diffrn_measurement_details
;
List of Runs (angles in degrees, time in seconds):

  # Type    Start    End  Width  t~exp~   \w     \q     \k     \f   Frames
#--------------------------------------------------------------------------
  1  \w    -13.00  23.00   1.00    1.00    --    0.00  95.00 -62.00   36
  2  \w    -24.00   3.00   1.00    1.00    --    0.00  37.00-150.00   27
  3  \w     27.00  64.00   1.00    1.00    --    0.00  37.00-150.00   37
  4  \w     98.00 123.00   1.00    2.09    --   54.00  57.00-120.00   25
  5  \w     36.00 123.00   1.00    2.09    --   54.00  57.00 120.00   87
  6  \w     49.00  96.00   1.00    2.09    --   54.00-125.00-180.00   47
  7  \w     51.00 118.00   1.00    2.09    --  108.00 -50.00 -90.00   67
  8  \w     60.00  87.00   1.00    2.09    --  108.00 -63.00 -60.00   27
  9  \w     70.00 112.00   1.00    2.09    --  108.00-111.00-180.00   42
 10  \w     96.00 129.00   1.00    2.09    --  108.00 -63.00 -60.00   33
 11  \w     47.00 132.00   1.00    2.09    --  108.00 -37.00  60.00   85
;
_diffrn_measurement_device 'four-circle diffractometer'
_diffrn_measurement_device_type 'SuperNova, Dual, Cu at home/near, Eos'
_diffrn_measurement_method '\w scans'
_diffrn_orient_matrix_type 'CrysAlisPro convention (1999,Acta A55,543-557)'
_diffrn_orient_matrix_UB_11 0.0423457000
_diffrn_orient_matrix_UB_12 0.0741502000
_diffrn_orient_matrix_UB_13 0.0341028000
_diffrn_orient_matrix_UB_21 0.0800067000
_diffrn_orient_matrix_UB_22 -0.0533220000
_diffrn_orient_matrix_UB_23 0.0091579000
_diffrn_orient_matrix_UB_31 0.0346523000
_diffrn_orient_matrix_UB_32 0.0324683000
_diffrn_orient_matrix_UB_33 -0.0626541000
_diffrn_radiation_monochromator mirror
_diffrn_radiation_probe x-ray
_diffrn_radiation_type 'Cu K\a'
_diffrn_radiation_wavelength 1.54184
_diffrn_reflns_av_R_equivalents 0.0405
_diffrn_reflns_av_unetI/netI 0.0500
_diffrn_reflns_limit_h_max 18
_diffrn_reflns_limit_h_min -14
_diffrn_reflns_limit_k_max 18
_diffrn_reflns_limit_k_min -16
_diffrn_reflns_limit_l_max 13
_diffrn_reflns_limit_l_min -25
_diffrn_reflns_number 10897
_diffrn_reflns_theta_full 67.02
_diffrn_reflns_theta_max 67.03
_diffrn_reflns_theta_min 3.46
_diffrn_source 'micro-focus sealed X-ray tube'
_diffrn_source_type 'SuperNova (Cu) X-ray Source'
_exptl_absorpt_coefficient_mu 4.698
_exptl_absorpt_correction_T_max 1.00000
_exptl_absorpt_correction_T_min 0.47050
_exptl_absorpt_correction_type multi-scan
_exptl_absorpt_process_details
;
CrysAlisPro 1.171.40.53 (Rigaku Oxford Diffraction, 2019)
Empirical absorption correction using spherical harmonics,
 implemented in SCALE3 ABSPACK scaling algorithm.
;
_exptl_crystal_colour 'clear light colourless'
_exptl_crystal_density_diffrn 1.473
_exptl_crystal_density_method 'not measured'
_exptl_crystal_description block
_exptl_crystal_F_000 2456
_exptl_crystal_size_max 0.19
_exptl_crystal_size_mid 0.09
_exptl_crystal_size_min 0.07
_refine_diff_density_max 2.959
_refine_diff_density_min -2.622
_refine_diff_density_rms 0.143
_refine_ls_abs_structure_details 'Flack H D (1983), Acta Cryst. A39, 876-881'
_refine_ls_abs_structure_Flack 1.00(2)
_refine_ls_extinction_method none
_refine_ls_goodness_of_fit_ref 1.081
_refine_ls_hydrogen_treatment mixed
_refine_ls_matrix_type full
_refine_ls_number_parameters 368
_refine_ls_number_reflns 4833
_refine_ls_number_restraints 18
_refine_ls_restrained_S_all 1.079
_refine_ls_R_factor_all 0.1175
_refine_ls_R_factor_gt 0.1094
_refine_ls_shift/su_max 0.001
_refine_ls_shift/su_mean 0.000
_refine_ls_structure_factor_coef Fsqd
_refine_ls_weighting_details 'calc w=1/[\s^2^(Fo^2^)+(0.1373P)^2^+55.0740P] where P=(Fo^2^+2Fc^2^)/3'
_refine_ls_weighting_scheme calc
_refine_ls_wR_factor_gt 0.2754
_refine_ls_wR_factor_ref 0.2835
_reflns_number_gt 4364
_reflns_number_total 4833
_reflns_threshold_expression >2sigma(I)
_cod_data_source_file d1cc05316g2.cif
_cod_data_source_block exp_3739
_cod_database_code 7129266
_chemical_oxdiff_formula 'C1 H1 N1 O1 Cd1 Cl1'
_reflns_odcompleteness_completeness 99.86
_reflns_odcompleteness_iscentric 1
_reflns_odcompleteness_theta 66.97
_olex2_refinement_description
;
1. Fixed Uiso
 At 1.2 times of:
  All C(H) groups
 At 1.5 times of:
  All C(H,H,H) groups, All N(H,H) groups
2. Uiso/Uaniso restraints and constraints
C37 \\sim C40 \\sim C38 \\sim C39 \\sim O4 \\sim O5: within 1.7A with sigma of 0.01 and sigma for terminal atoms of 0.01
3. Others
 Fixed Sof: O2(0.5) Cl1(0.5)
4.a Riding coordinates:
 N5(H5A,H5B)
4.b Me refined with riding coordinates:
 C40(H40A,H40B,H40C)
4.c Aromatic/amide H refined with riding coordinates:
 C1(H1), C7(H7), C9(H9), C11(H11), C17(H17), C19(H19), C20(H20), C21(H21),
 C22(H22), C23(H23), C25(H25), C26(H26), C27(H27), C28(H28), C29(H29), C30(H30)
4.d Idealised Me refined as rotating group:
 C37(H37A,H37B,H37C)
;
_oxdiff_exptl_absorpt_empirical_details
;
Empirical correction (ABSPACK) includes:
- Absorption correction using spherical harmonics
- Frame scaling
;
_oxdiff_exptl_absorpt_empirical_full_max 2.101
_oxdiff_exptl_absorpt_empirical_full_min 0.822

loop_
_space_group_symop_id
_space_group_symop_operation_xyz
1 'x, y, z'
2 '-x, -y, z+1/2'
3 '-y+1/2, x+1/2, z+3/4'
4 'y+1/2, -x+1/2, z+1/4'
5 '-x+1/2, y+1/2, -z+3/4'
6 'x+1/2, -y+1/2, -z+1/4'
7 'y, x, -z'
8 '-y, -x, -z+1/2'

loop_
_atom_site_label
_atom_site_type_symbol
_atom_site_fract_x
_atom_site_fract_y
_atom_site_fract_z
_atom_site_U_iso_or_equiv
_atom_site_adp_type
_atom_site_occupancy
_atom_site_symmetry_multiplicity
_atom_site_calc_flag
_atom_site_refinement_flags
_atom_site_disorder_assembly
_atom_site_disorder_group
C40 C 0.452(2) 1.028(2) 0.0769(18) 0.189(9) Uani 1 1 d U . .
H40A H 0.5067 1.0080 0.0645 0.284 Uiso 1 1 calc R . .
H40B H 0.4545 1.0876 0.0835 0.284 Uiso 1 1 calc R . .
H40C H 0.4121 1.0156 0.0446 0.284 Uiso 1 1 calc R . .
Cd1 Cd -0.05861(5) -0.05861(5) 0.0000 0.0372(3) Uani 1 2 d S . .
C1 C 0.2207(11) -0.0403(10) -0.0195(5) 0.059(4) Uani 1 1 d . . .
H1 H 0.2005 0.0053 -0.0422 0.071 Uiso 1 1 calc R . .
N4 N 0.1475(6) 0.0579(7) 0.1110(4) 0.041(2) Uani 1 1 d . . .
N1 N 0.3744(7) -0.3799(7) 0.1617(4) 0.047(2) Uani 1 1 d . . .
C4 C 0.1256(8) -0.0035(8) 0.0700(5) 0.041(3) Uani 1 1 d . . .
C5 C 0.0667(8) 0.1639(7) 0.1775(5) 0.042(3) Uani 1 1 d . . .
N2 N 0.0111(6) 0.0560(7) 0.1070(4) 0.045(2) Uani 1 1 d . . .
C7 C 0.0418(9) 0.2948(10) 0.2601(6) 0.061(4) Uani 1 1 d . . .
H7 H 0.0340 0.3375 0.2892 0.073 Uiso 1 1 calc R . .
N3 N 0.0427(6) -0.0059(6) 0.0675(5) 0.044(2) Uani 1 1 d . . .
C9 C 0.2176(8) -0.1263(8) 0.0723(5) 0.047(3) Uani 1 1 d . . .
H9 H 0.1955 -0.1383 0.1115 0.056 Uiso 1 1 calc R . .
C10 C 0.0744(7) 0.0933(7) 0.1332(4) 0.038(2) Uani 1 1 d . . .
C11 C 0.1249(7) 0.2262(8) 0.1819(5) 0.039(2) Uani 1 1 d . . .
H11 H 0.1729 0.2236 0.1571 0.047 Uiso 1 1 calc R . .
C12 C 0.2790(8) -0.1787(8) 0.0477(5) 0.046(3) Uani 1 1 d . . .
C13 C 0.1801(8) 0.3591(9) 0.2286(5) 0.045(3) Uani 1 1 d . . .
N6 N 0.3137(7) 0.4765(7) 0.2443(5) 0.049(2) Uani 1 1 d . . .
C15 C 0.1146(8) 0.2948(9) 0.2232(5) 0.046(3) Uani 1 1 d . . .
C16 C 0.3099(8) -0.2521(8) 0.0834(5) 0.045(3) Uani 1 1 d . . .
C17 C 0.2393(9) 0.3742(9) 0.1820(5) 0.049(3) Uani 1 1 d . . .
H17 H 0.2355 0.3451 0.1444 0.058 Uiso 1 1 calc R . .
C18 C 0.1885(8) -0.0579(9) 0.0408(5) 0.046(3) Uani 1 1 d . . .
C19 C 0.2663(9) -0.2804(9) 0.1372(5) 0.051(3) Uani 1 1 d . . .
H19 H 0.2148 -0.2566 0.1479 0.061 Uiso 1 1 calc R . .
C20 C 0.3003(9) -0.3432(9) 0.1735(6) 0.053(3) Uani 1 1 d . . .
H20 H 0.2702 -0.3610 0.2082 0.063 Uiso 1 1 calc R . .
C21 C 0.1908(9) 0.4074(9) 0.2829(6) 0.050(3) Uani 1 1 d . . .
H21 H 0.1529 0.4016 0.3158 0.060 Uiso 1 1 calc R . .
C22 C 0.3022(9) 0.4303(9) 0.1903(5) 0.051(3) Uani 1 1 d . . .
H22 H 0.3401 0.4384 0.1577 0.061 Uiso 1 1 calc R . .
C23 C 0.3812(9) -0.2965(8) 0.0694(6) 0.050(3) Uani 1 1 d . . .
H23 H 0.4107 -0.2843 0.0331 0.060 Uiso 1 1 calc R . .
N5 N 0.2294(7) 0.0781(8) 0.1321(5) 0.059(3) Uani 1 1 d . . .
H5A H 0.2601 0.0313 0.1339 0.088 Uiso 1 1 d R . .
H5B H 0.2531 0.1142 0.1057 0.088 Uiso 1 1 d R . .
C25 C 0.2814(10) -0.0908(10) -0.0435(6) 0.060(4) Uani 1 1 d . . .
H25 H 0.3040 -0.0781 -0.0824 0.072 Uiso 1 1 calc R . .
C26 C -0.0165(9) 0.2348(10) 0.2545(7) 0.061(3) Uani 1 1 d . . .
H26 H -0.0657 0.2389 0.2779 0.073 Uiso 1 1 calc R . .
C27 C 0.3108(9) -0.1610(9) -0.0116(5) 0.055(3) Uani 1 1 d . . .
H27 H 0.3511 -0.1958 -0.0295 0.066 Uiso 1 1 calc R . .
C28 C 0.4103(9) -0.3600(8) 0.1092(6) 0.048(3) Uani 1 1 d . . .
H28 H 0.4583 -0.3896 0.0974 0.058 Uiso 1 1 calc R . .
C29 C 0.2558(9) 0.4627(9) 0.2881(5) 0.055(3) Uani 1 1 d . . .
H29 H 0.2602 0.4932 0.3250 0.066 Uiso 1 1 calc R . .
C30 C -0.0061(9) 0.1663(9) 0.2146(6) 0.053(3) Uani 1 1 d . . .
H30 H -0.0460 0.1235 0.2126 0.064 Uiso 1 1 calc R . .
Cl2 Cl 0.6164(3) 0.6164(3) 1.0000 0.0891(19) Uani 1 2 d S . .
O4 O 0.5480(17) 0.623(3) 0.9683(10) 0.34(3) Uani 1 1 d . . .
O1 O 0.1740(10) 0.1740(10) 0.0000 0.116(8) Uani 1 2 d S . .
O3 O 0.2748(11) 0.2548(15) 0.0519(6) 0.133(7) Uani 1 1 d . . .
O5 O 0.606(2) 0.6770(19) 1.0474(14) 0.258(18) Uani 1 1 d . . .
C38 C 0.402(3) 0.957(3) 0.179(2) 0.182(8) Uani 1 1 d U . .
C37 C 0.376(2) 0.920(2) 0.2395(18) 0.186(9) Uani 1 1 d U . .
H37A H 0.3967 0.8631 0.2421 0.280 Uiso 1 1 calc R . .
H37B H 0.3158 0.9195 0.2423 0.280 Uiso 1 1 calc R . .
H37C H 0.3989 0.9524 0.2732 0.280 Uiso 1 1 calc R . .
C39 C 0.427(3) 0.987(3) 0.134(2) 0.183(8) Uani 1 1 d U . .
O2 O 0.297(3) 0.157(3) -0.017(3) 0.20(2) Uani 0.50 1 d P . .
Cl1 Cl 0.2437(14) 0.2210(13) -0.0031(17) 0.077(7) Uani 0.50 1 d P . .

loop_
_atom_site_aniso_label
_atom_site_aniso_U_11
_atom_site_aniso_U_22
_atom_site_aniso_U_33
_atom_site_aniso_U_23
_atom_site_aniso_U_13
_atom_site_aniso_U_12
C40 0.20(2) 0.20(2) 0.17(2) 0.020(18) 0.045(19) 0.012(18)
Cd1 0.0423(4) 0.0423(4) 0.0271(5) -0.0017(3) 0.0017(3) -0.0048(5)
C1 0.086(10) 0.066(9) 0.024(5) 0.007(5) 0.008(6) 0.018(8)
N4 0.053(5) 0.049(5) 0.021(4) -0.004(4) -0.005(4) 0.007(5)
N1 0.062(7) 0.043(6) 0.036(5) -0.001(4) -0.003(5) 0.005(5)
C4 0.055(7) 0.049(7) 0.020(5) 0.008(5) -0.005(5) 0.002(5)
C5 0.046(6) 0.056(7) 0.023(5) -0.002(5) 0.000(5) 0.004(6)
N2 0.051(5) 0.055(6) 0.029(4) -0.001(5) 0.004(4) -0.010(5)
C7 0.057(8) 0.084(9) 0.043(7) -0.013(7) 0.016(6) 0.009(7)
N3 0.049(6) 0.048(5) 0.034(5) -0.005(4) 0.000(4) 0.001(4)
C9 0.065(8) 0.058(7) 0.018(5) -0.007(5) 0.002(5) -0.003(6)
C10 0.053(7) 0.041(5) 0.020(4) -0.002(4) -0.002(4) 0.001(5)
C11 0.042(6) 0.055(7) 0.021(5) -0.004(5) -0.001(4) 0.007(5)
C12 0.055(7) 0.055(7) 0.027(5) -0.002(5) -0.010(5) 0.003(6)
C13 0.051(7) 0.055(7) 0.028(5) -0.004(5) 0.000(5) 0.009(6)
N6 0.053(6) 0.056(6) 0.040(5) -0.008(5) 0.002(5) 0.018(5)
C15 0.054(7) 0.058(7) 0.026(5) -0.003(5) 0.004(5) 0.010(6)
C16 0.062(7) 0.052(7) 0.020(5) -0.009(5) -0.008(5) 0.001(6)
C17 0.061(8) 0.060(8) 0.025(5) -0.009(5) 0.007(5) -0.011(6)
C18 0.062(7) 0.051(6) 0.026(5) -0.011(5) -0.005(5) 0.003(6)
C19 0.059(8) 0.066(8) 0.027(5) -0.004(6) -0.004(5) 0.017(6)
C20 0.065(8) 0.063(8) 0.031(6) 0.000(6) -0.001(6) 0.015(7)
C21 0.058(7) 0.059(7) 0.034(6) -0.007(5) 0.008(6) -0.005(6)
C22 0.070(8) 0.057(8) 0.026(5) -0.009(5) 0.008(5) 0.002(7)
C23 0.068(8) 0.057(7) 0.026(5) -0.007(5) -0.006(5) 0.010(7)
N5 0.051(6) 0.079(8) 0.047(6) -0.023(6) -0.009(5) 0.006(6)
C25 0.077(9) 0.079(9) 0.023(6) 0.013(6) 0.008(6) 0.024(8)
C26 0.061(8) 0.079(9) 0.042(7) -0.019(8) 0.010(7) -0.009(7)
C27 0.067(8) 0.069(8) 0.028(6) 0.001(6) 0.005(6) 0.014(7)
C28 0.059(7) 0.051(7) 0.035(6) -0.004(5) -0.001(5) 0.005(6)
C29 0.072(9) 0.069(9) 0.023(5) -0.006(5) 0.002(5) -0.003(7)
C30 0.059(8) 0.064(8) 0.037(6) -0.013(6) 0.009(6) -0.016(7)
Cl2 0.112(3) 0.112(3) 0.043(3) 0.013(3) -0.013(3) -0.030(4)
O4 0.15(2) 0.79(9) 0.095(14) -0.14(3) -0.042(15) 0.12(4)
O1 0.141(11) 0.141(11) 0.067(11) 0.032(11) -0.032(11) -0.034(16)
O3 0.118(13) 0.23(2) 0.051(7) -0.032(10) 0.001(8) -0.040(13)
O5 0.30(3) 0.24(3) 0.24(3) -0.11(3) -0.18(3) 0.05(3)
C38 0.188(19) 0.18(2) 0.17(2) 0.028(17) 0.040(18) 0.012(16)
C37 0.19(2) 0.19(2) 0.18(2) 0.032(18) 0.038(19) 0.011(18)
C39 0.192(19) 0.19(2) 0.17(2) 0.024(17) 0.042(18) 0.012(17)
O2 0.13(3) 0.11(3) 0.35(8) -0.03(4) -0.03(4) 0.01(2)
Cl1 0.102(13) 0.094(12) 0.035(6) -0.003(10) 0.015(8) -0.030(12)

loop_
_atom_type_symbol
_atom_type_description
_atom_type_scat_dispersion_real
_atom_type_scat_dispersion_imag
_atom_type_scat_source
C C 0.0181 0.0091 'International Tables Vol C Tables 4.2.6.8 and 6.1.1.4'
H H 0.0000 0.0000 'International Tables Vol C Tables 4.2.6.8 and 6.1.1.4'
N N 0.0311 0.0180 'International Tables Vol C Tables 4.2.6.8 and 6.1.1.4'
O O 0.0492 0.0322 'International Tables Vol C Tables 4.2.6.8 and 6.1.1.4'
Cl Cl 0.3639 0.7018 'International Tables Vol C Tables 4.2.6.8 and 6.1.1.4'
Cd Cd 0.1185 4.6533 'International Tables Vol C Tables 4.2.6.8 and 6.1.1.4'

loop_
_geom_angle_atom_site_label_1
_geom_angle_atom_site_label_2
_geom_angle_atom_site_label_3
_geom_angle
_geom_angle_site_symmetry_1
_geom_angle_site_symmetry_3
_geom_angle_publ_flag
H40A C40 H40B 109.5 . . ?
H40A C40 H40C 109.5 . . ?
H40B C40 H40C 109.5 . . ?
C39 C40 H40A 109.5 . . ?
C39 C40 H40B 109.5 . . ?
C39 C40 H40C 109.5 . . ?
N1 Cd1 N1 105.4(5) 3_444 6_445 ?
N1 Cd1 N6 78.8(4) 3_444 3_544 ?
N1 Cd1 N6 86.4(4) 6_445 3_544 ?
N1 Cd1 N6 78.8(4) 6_445 6_455 ?
N1 Cd1 N6 86.4(4) 3_444 6_455 ?
N3 Cd1 N1 87.9(3) 7 3_444 ?
N3 Cd1 N1 160.3(3) . 3_444 ?
N3 Cd1 N1 87.9(3) . 6_445 ?
N3 Cd1 N1 160.3(3) 7 6_445 ?
N3 Cd1 N3 83.5(5) . 7 ?
N3 Cd1 N6 110.9(3) . 6_455 ?
N3 Cd1 N6 110.9(3) 7 3_544 ?
N3 Cd1 N6 87.7(4) . 3_544 ?
N3 Cd1 N6 87.7(4) 7 6_455 ?
N6 Cd1 N6 155.5(5) 6_455 3_544 ?
C18 C1 H1 120.5 . . ?
C25 C1 H1 120.5 . . ?
C25 C1 C18 119.0(13) . . ?
C4 N4 C10 107.5(9) . . ?
C4 N4 N5 127.4(10) . . ?
C10 N4 N5 124.9(9) . . ?
C20 N1 Cd1 115.0(8) . 4_545 ?
C28 N1 Cd1 126.2(9) . 4_545 ?
C28 N1 C20 116.3(11) . . ?
N4 C4 C18 121.7(11) . . ?
N3 C4 N4 107.7(11) . . ?
N3 C4 C18 130.5(11) . . ?
C11 C5 C10 122.8(10) . . ?
C11 C5 C30 120.2(11) . . ?
C30 C5 C10 116.9(11) . . ?
C10 N2 N3 107.9(9) . . ?
C15 C7 H7 119.2 . . ?
C26 C7 H7 119.2 . . ?
C26 C7 C15 121.5(13) . . ?
C4 N3 Cd1 136.8(8) . . ?
C4 N3 N2 108.4(10) . . ?
N2 N3 Cd1 112.6(7) . . ?
C12 C9 H9 119.0 . . ?
C18 C9 H9 119.0 . . ?
C18 C9 C12 122.0(11) . . ?
N4 C10 C5 127.2(10) . . ?
N2 C10 N4 108.5(9) . . ?
N2 C10 C5 124.3(11) . . ?
C5 C11 H11 119.1 . . ?
C5 C11 C15 121.7(11) . . ?
C15 C11 H11 119.1 . . ?
C9 C12 C16 120.7(11) . . ?
C9 C12 C27 118.7(12) . . ?
C27 C12 C16 120.6(12) . . ?
C17 C13 C15 123.0(11) . . ?
C17 C13 C21 114.8(12) . . ?
C21 C13 C15 122.2(11) . . ?
C22 N6 Cd1 116.1(8) . 4 ?
C29 N6 Cd1 129.3(9) . 4 ?
C29 N6 C22 114.3(11) . . ?
C7 C15 C11 116.7(12) . . ?
C7 C15 C13 122.9(12) . . ?
C11 C15 C13 120.3(11) . . ?
C19 C16 C12 120.5(12) . . ?
C23 C16 C12 124.6(12) . . ?
C23 C16 C19 114.8(12) . . ?
C13 C17 H17 119.4 . . ?
C22 C17 C13 121.2(11) . . ?
C22 C17 H17 119.4 . . ?
C1 C18 C4 121.3(12) . . ?
C9 C18 C1 119.2(12) . . ?
C9 C18 C4 119.5(10) . . ?
C16 C19 H19 120.1 . . ?
C20 C19 C16 119.8(12) . . ?
C20 C19 H19 120.1 . . ?
N1 C20 C19 123.8(13) . . ?
N1 C20 H20 118.1 . . ?
C19 C20 H20 118.1 . . ?
C13 C21 H21 119.6 . . ?
C29 C21 C13 120.8(12) . . ?
C29 C21 H21 119.6 . . ?
N6 C22 H22 118.0 . . ?
C17 C22 N6 123.9(11) . . ?
C17 C22 H22 118.0 . . ?
C16 C23 H23 119.6 . . ?
C16 C23 C28 120.8(12) . . ?
C28 C23 H23 119.6 . . ?
N4 N5 H5A 109.2 . . ?
N4 N5 H5B 109.4 . . ?
H5A N5 H5B 109.5 . . ?
C1 C25 H25 119.1 . . ?
C1 C25 C27 121.9(12) . . ?
C27 C25 H25 119.1 . . ?
C7 C26 H26 119.0 . . ?
C7 C26 C30 122.0(13) . . ?
C30 C26 H26 119.0 . . ?
C12 C27 H27 120.4 . . ?
C25 C27 C12 119.2(13) . . ?
C25 C27 H27 120.4 . . ?
N1 C28 C23 123.8(13) . . ?
N1 C28 H28 118.1 . . ?
C23 C28 H28 118.1 . . ?
N6 C29 C21 125.0(12) . . ?
N6 C29 H29 117.5 . . ?
C21 C29 H29 117.5 . . ?
C5 C30 H30 121.1 . . ?
C26 C30 C5 117.8(12) . . ?
C26 C30 H30 121.1 . . ?
O4 Cl2 O4 115(5) . 7_557 ?
O4 Cl2 O5 101.9(17) 7_557 . ?
O4 Cl2 O5 103(2) . . ?
O4 Cl2 O5 103(2) 7_557 7_557 ?
O4 Cl2 O5 101.9(17) . 7_557 ?
O5 Cl2 O5 133(3) 7_557 . ?
Cl1 O1 Cl1 23(2) . 7 ?
Cl1 O3 Cl1 22(2) 7 . ?
C39 C38 C37 176(5) . . ?
C38 C37 H37A 109.5 . . ?
C38 C37 H37B 109.5 . . ?
C38 C37 H37C 109.5 . . ?
H37A C37 H37B 109.5 . . ?
H37A C37 H37C 109.5 . . ?
H37B C37 H37C 109.5 . . ?
C38 C39 C40 175(5) . . ?
Cl1 O2 Cl1 1.6(12) . 7 ?
O1 Cl1 O3 118(2) . . ?
O1 Cl1 O3 120(3) . 7 ?
O1 Cl1 O2 96(2) . . ?
O1 Cl1 O2 74.8(17) . 7 ?
O3 Cl1 O3 111.3(16) 7 . ?
O3 Cl1 O2 82(3) 7 7 ?
O3 Cl1 O2 80(2) . 7 ?
O2 Cl1 O3 105(4) . . ?
O2 Cl1 O3 103(3) . 7 ?
O2 Cl1 O2 171(3) . 7 ?
Cl1 Cl1 O1 78.6(10) 7 . ?
Cl1 Cl1 O3 81(8) 7 7 ?
Cl1 Cl1 O3 77(7) 7 . ?
Cl1 Cl1 O2 4(3) 7 7 ?
Cl1 Cl1 O2 174(4) 7 . ?

loop_
_geom_bond_atom_site_label_1
_geom_bond_atom_site_label_2
_geom_bond_distance
_geom_bond_site_symmetry_2
_geom_bond_publ_flag
C40 H40A 0.9600 . ?
C40 H40B 0.9600 . ?
C40 H40C 0.9600 . ?
C40 C39 1.44(5) . ?
Cd1 N1 2.381(10) 3_444 ?
Cd1 N1 2.381(10) 6_445 ?
Cd1 N3 2.321(10) . ?
Cd1 N3 2.321(10) 7 ?
Cd1 N6 2.414(11) 3_544 ?
Cd1 N6 2.414(11) 6_455 ?
C1 H1 0.9300 . ?
C1 C18 1.418(17) . ?
C1 C25 1.36(2) . ?
N4 C4 1.358(15) . ?
N4 C10 1.376(14) . ?
N4 N5 1.414(14) . ?
N1 Cd1 2.381(10) 4_545 ?
N1 C20 1.337(17) . ?
N1 C28 1.301(17) . ?
C4 N3 1.318(16) . ?
C4 C18 1.463(17) . ?
C5 C10 1.474(15) . ?
C5 C11 1.358(17) . ?
C5 C30 1.403(17) . ?
N2 N3 1.390(14) . ?
N2 C10 1.296(14) . ?
C7 H7 0.9300 . ?
C7 C15 1.402(18) . ?
C7 C26 1.33(2) . ?
C9 H9 0.9300 . ?
C9 C12 1.387(18) . ?
C9 C18 1.359(18) . ?
C11 H11 0.9300 . ?
C11 C15 1.415(17) . ?
C12 C16 1.480(18) . ?
C12 C27 1.396(17) . ?
C13 C15 1.46(2) . ?
C13 C17 1.393(18) . ?
C13 C21 1.405(16) . ?
N6 Cd1 2.414(11) 4 ?
N6 C22 1.384(15) . ?
N6 C29 1.332(17) . ?
C16 C19 1.417(18) . ?
C16 C23 1.368(19) . ?
C17 H17 0.9300 . ?
C17 C22 1.352(19) . ?
C19 H19 0.9300 . ?
C19 C20 1.376(18) . ?
C20 H20 0.9300 . ?
C21 H21 0.9300 . ?
C21 C29 1.361(19) . ?
C22 H22 0.9300 . ?
C23 H23 0.9300 . ?
C23 C28 1.399(18) . ?
N5 H5A 0.8900 . ?
N5 H5B 0.8900 . ?
C25 H25 0.9300 . ?
C25 C27 1.388(19) . ?
C26 H26 0.9300 . ?
C26 C30 1.395(18) . ?
C27 H27 0.9300 . ?
C28 H28 0.9300 . ?
C29 H29 0.9300 . ?
C30 H30 0.9300 . ?
Cl2 O4 1.29(2) 7_557 ?
Cl2 O4 1.29(2) . ?
Cl2 O5 1.41(3) . ?
Cl2 O5 1.41(3) 7_557 ?
O1 Cl1 1.34(2) 7 ?
O1 Cl1 1.34(2) . ?
O3 Cl1 1.38(3) . ?
O3 Cl1 1.36(4) 7 ?
C38 C37 1.48(5) . ?
C38 C39 1.15(5) . ?
C37 H37A 0.9600 . ?
C37 H37B 0.9600 . ?
C37 H37C 0.9600 . ?
O2 Cl1 1.88(4) 7 ?
O2 Cl1 1.36(5) . ?
Cl1 O3 1.36(4) 7 ?
Cl1 O2 1.88(4) 7 ?
Cl1 Cl1 0.53(5) 7 ?
